data_4310541
loop_
_publ_author_name
'Zheng Huang'
'Hai-Bin Song'
'Miao Du'
'Shen-Tan Chen'
'Xian-He Bu'
'Joan Ribas'

_publ_contact_author
;
  Xian-He Bu
  Department of Chemistry, Nankai University, Tianjin 300071,China
;
_publ_contact_author_email buxh@nankai.edu.cn
_publ_section_title
;
 Coordination Polymers Assembled from Angular Dipyridyl Ligands and CuII,
 CdII, CoII Salts: Crystal Structures and Properties
;
_journal_name_full 'Inorganic Chemistry'
_journal_page_first 931
_journal_page_last 944
_journal_paper_doi 10.1021/ic034999d
_journal_volume 43
_journal_year 2004
_chemical_formula_sum 'C12 H14 Cu N4 O7 S2'
_chemical_formula_weight 453.93
_chemical_name_systematic
; 
 ? 
;
_space_group_IT_number 19
_symmetry_cell_setting orthorhombic
_symmetry_space_group_name_Hall 'P 2ac 2ab'
_symmetry_space_group_name_H-M 'P 21 21 21'
_atom_sites_solution_hydrogens geom
_atom_sites_solution_primary direct
_atom_sites_solution_secondary difmap
_audit_creation_method SHELXL-97
_cell_angle_alpha 90.00
_cell_angle_beta 90.00
_cell_angle_gamma 90.00
_cell_formula_units_Z 4
_cell_length_a 5.509(2)
_cell_length_b 10.545(4)
_cell_length_c 29.399(11)
_cell_measurement_reflns_used 902
_cell_measurement_temperature 293(2)
_cell_measurement_theta_max 26.29
_cell_measurement_theta_min 3.38
_cell_volume 1707.9(11)
_computing_cell_refinement 'Bruker SMART'
_computing_data_collection 'Bruker SMART'
_computing_data_reduction 'Bruker SAINT'
_computing_molecular_graphics 'Bruker SHELXTL'
_computing_publication_material 'Bruker SHELXTL'
_computing_structure_refinement 'SHELXL-97 (Sheldrick, 1997)'
_computing_structure_solution 'SHELXS-97 (Sheldrick, 1990)'
_diffrn_ambient_temperature 293(2)
_diffrn_measured_fraction_theta_full 0.995
_diffrn_measured_fraction_theta_max 0.995
_diffrn_measurement_device_type 'CCD area detector'
_diffrn_measurement_method 'phi and omega scans'
_diffrn_radiation_monochromator graphite
_diffrn_radiation_source 'fine-focus sealed tube'
_diffrn_radiation_type MoK\a
_diffrn_radiation_wavelength 0.71073
_diffrn_reflns_av_R_equivalents 0.0268
_diffrn_reflns_av_sigmaI/netI 0.0369
_diffrn_reflns_limit_h_max 6
_diffrn_reflns_limit_h_min -6
_diffrn_reflns_limit_k_max 13
_diffrn_reflns_limit_k_min -13
_diffrn_reflns_limit_l_max 17
_diffrn_reflns_limit_l_min -36
_diffrn_reflns_number 9588
_diffrn_reflns_theta_full 26.38
_diffrn_reflns_theta_max 26.38
_diffrn_reflns_theta_min 1.39
_exptl_absorpt_coefficient_mu 1.568
_exptl_absorpt_correction_T_max 1.000000
_exptl_absorpt_correction_T_min 0.826643
_exptl_absorpt_correction_type multi-scan
_exptl_absorpt_process_details SADABS
_exptl_crystal_density_diffrn 1.765
_exptl_crystal_density_meas ?
_exptl_crystal_density_method 'not measured'
_exptl_crystal_F_000 924
_exptl_crystal_size_max 0.30
_exptl_crystal_size_mid 0.25
_exptl_crystal_size_min 0.20
_refine_diff_density_max 1.017
_refine_diff_density_min -0.818
_refine_diff_density_rms 0.328
_refine_ls_abs_structure_details 'Flack H D (1983), Acta Cryst. A39, 876-881'
_refine_ls_abs_structure_Flack 0.03(2)
_refine_ls_extinction_method none
_refine_ls_goodness_of_fit_ref 1.256
_refine_ls_hydrogen_treatment mixed
_refine_ls_matrix_type full
_refine_ls_number_parameters 264
_refine_ls_number_reflns 3463
_refine_ls_number_restraints 36
_refine_ls_restrained_S_all 1.252
_refine_ls_R_factor_all 0.0429
_refine_ls_R_factor_gt 0.0374
_refine_ls_shift/su_max 0.000
_refine_ls_shift/su_mean 0.000
_refine_ls_structure_factor_coef Fsqd
_refine_ls_weighting_details 'calc w=1/[\s^2^(Fo^2^)+(0.0658P)^2^+0.5993P] where P=(Fo^2^+2Fc^2^)/3'
_refine_ls_weighting_scheme calc
_refine_ls_wR_factor_gt 0.1088
_refine_ls_wR_factor_ref 0.1172
_reflns_number_gt 3289
_reflns_number_total 3463
_reflns_threshold_expression >2sigma(I)
_cod_data_source_file ic034999dsi20031209_011018_3.cif
_cod_data_source_block 3
_cod_depositor_comments
;
The following automatic conversions were performed:
'_symmetry_cell_setting' value 'Orthorhombic' changed to 'orthorhombic'
according to '/home/saulius/struct/CIF-dictionaries/cif_core.dic'
dictionary named 'cif_core.dic' version 2.4.1 from
2010-06-29.

'_exptl_absorpt_correction_type' value 'MULTI-SCAN' changed
to 'multi-scan' according to
'/home/saulius/struct/CIF-dictionaries/cif_core.dic' dictionary named
'cif_core.dic' version 2.4.1 from 2010-06-29.

Automatic conversion script
Id: cif_fix_enum 1527 2010-12-29 10:47:43Z saulius 

The following automatic conversions were performed:

'_exptl_crystal_density_meas' value 'NONE' was changed to '?' - the
value is perceived as not measured.

Automatic conversion script
Id: cif_fix_values 3008 2015-01-20 13:52:24Z robertas 
;
_cod_original_cell_volume 1707.8(11)
_cod_database_code 4310541

loop_
_symmetry_equiv_pos_as_xyz
'x, y, z'
'-x+1/2, -y, z+1/2'
'-x, y+1/2, -z+1/2'
'x+1/2, -y+1/2, -z'

loop_
_atom_site_label
_atom_site_type_symbol
_atom_site_fract_x
_atom_site_fract_y
_atom_site_fract_z
_atom_site_U_iso_or_equiv
_atom_site_adp_type
_atom_site_occupancy
_atom_site_symmetry_multiplicity
_atom_site_calc_flag
_atom_site_refinement_flags
_atom_site_disorder_assembly
_atom_site_disorder_group
Cu1 Cu 0.76830(9) 0.01373(4) 0.237631(15) 0.01831(15) Uani 1 1 d . . .
S1 S 0.8256(2) 0.04178(13) -0.01249(4) 0.0305(3) Uani 1 1 d . . .
N1 N 0.7380(7) 0.0546(3) 0.17073(10) 0.0203(7) Uani 1 1 d . . .
N2 N 0.4215(8) 0.1370(5) 0.01103(13) 0.0359(11) Uani 1 1 d . . .
N3 N 0.4181(8) 0.1359(5) -0.03554(13) 0.0353(11) Uani 1 1 d . . .
N4 N 0.7008(7) 0.0351(3) -0.19555(11) 0.0213(7) Uani 1 1 d . . .
C1 C 0.5396(9) 0.1141(5) 0.15442(16) 0.0262(10) Uani 1 1 d . . .
H1 H 0.4256 0.1453 0.1749 0.031 Uiso 1 1 calc R . .
C2 C 0.4989(9) 0.1306(4) 0.10813(15) 0.0237(9) Uani 1 1 d . . .
H2 H 0.3606 0.1725 0.0980 0.028 Uiso 1 1 calc R . .
C3 C 0.6671(9) 0.0836(4) 0.07711(13) 0.0214(9) Uani 1 1 d . . .
C4 C 0.8759(9) 0.0266(5) 0.09423(15) 0.0283(10) Uani 1 1 d . . .
H4 H 0.9952 -0.0031 0.0745 0.034 Uiso 1 1 calc R . .
C5 C 0.9045(8) 0.0146(5) 0.14075(15) 0.0257(10) Uani 1 1 d . . .
H5 H 1.0456 -0.0229 0.1517 0.031 Uiso 1 1 calc R . .
C6 C 0.6226(9) 0.0927(4) 0.02764(15) 0.0242(10) Uani 1 1 d . . .
C7 C 0.6171(8) 0.0882(4) -0.05260(15) 0.0224(9) Uani 1 1 d . . .
C8 C 0.6529(9) 0.0728(4) -0.10217(14) 0.0213(9) Uani 1 1 d . . .
C9 C 0.4814(10) 0.1185(5) -0.13219(16) 0.0286(10) Uani 1 1 d . . .
H9 H 0.3484 0.1640 -0.1216 0.034 Uiso 1 1 calc R . .
C10 C 0.5091(9) 0.0961(5) -0.17796(15) 0.0268(10) Uani 1 1 d . . .
H10 H 0.3889 0.1247 -0.1977 0.032 Uiso 1 1 calc R . .
C11 C 0.8747(8) -0.0053(4) -0.16650(15) 0.0248(9) Uani 1 1 d . . .
H11 H 1.0105 -0.0465 -0.1781 0.030 Uiso 1 1 calc R . .
C12 C 0.8562(9) 0.0129(5) -0.11978(15) 0.0276(10) Uani 1 1 d . . .
H12 H 0.9791 -0.0148 -0.1005 0.033 Uiso 1 1 calc R . .
S2 S 0.3405(2) -0.18110(10) 0.21621(3) 0.0178(2) Uani 1 1 d . . .
O1 O 0.4393(5) -0.0613(3) 0.23745(11) 0.0232(6) Uani 1 1 d . . .
O2 O 0.4154(8) -0.1872(4) 0.16861(12) 0.0374(9) Uani 1 1 d . . .
O3 O 0.0737(6) -0.1708(3) 0.21975(11) 0.0249(7) Uani 1 1 d . . .
O4 O 0.4276(6) -0.2906(3) 0.24318(11) 0.0250(7) Uani 1 1 d . . .
O5 O 1.0745(5) 0.1124(3) 0.23860(11) 0.0226(6) Uani 1 1 d . . .
O6 O 0.8427(16) 0.6998(7) 0.1367(3) 0.111(3) Uani 1 1 d . . .
O7 O 0.312(7) 0.783(5) 0.0670(10) 0.112(10) Uani 0.34(6) 1 d PU . .
O7' O 0.296(8) 0.821(5) 0.055(4) 0.084(18) Uani 0.16(6) 1 d PU . .
O8 O 0.382(16) 0.789(5) 0.9540(17) 0.13(2) Uani 0.22(4) 1 d PU . .
O8' O 0.208(12) 0.781(5) 0.9538(18) 0.156(19) Uani 0.28(4) 1 d PU . .

loop_
_atom_site_aniso_label
_atom_site_aniso_U_11
_atom_site_aniso_U_22
_atom_site_aniso_U_33
_atom_site_aniso_U_23
_atom_site_aniso_U_13
_atom_site_aniso_U_12
Cu1 0.0213(3) 0.0223(2) 0.0114(2) 0.00270(17) -0.00160(19) -0.0063(2)
S1 0.0277(6) 0.0498(7) 0.0140(5) -0.0021(4) -0.0010(4) 0.0111(5)
N1 0.0255(18) 0.0237(16) 0.0117(14) -0.0001(12) 0.0001(15) -0.0064(16)
N2 0.033(2) 0.061(3) 0.0133(19) -0.0043(19) -0.0038(17) 0.013(2)
N3 0.035(2) 0.059(3) 0.0115(18) 0.0005(19) -0.0017(17) 0.014(2)
N4 0.0258(18) 0.0264(17) 0.0115(14) -0.0029(13) 0.0023(15) -0.0029(15)
C1 0.025(2) 0.034(2) 0.020(2) 0.0009(19) 0.0017(18) 0.000(2)
C2 0.025(2) 0.027(2) 0.019(2) 0.0044(17) -0.0018(18) 0.0030(19)
C3 0.028(2) 0.024(2) 0.0130(18) 0.0015(16) -0.0012(17) -0.0025(17)
C4 0.028(2) 0.041(3) 0.016(2) 0.003(2) 0.0021(17) 0.010(2)
C5 0.029(2) 0.031(2) 0.017(2) 0.0074(19) -0.0013(17) 0.003(2)
C6 0.030(2) 0.026(2) 0.017(2) -0.0023(17) -0.0012(18) 0.0023(18)
C7 0.023(2) 0.025(2) 0.019(2) 0.0016(17) -0.0023(18) 0.0013(17)
C8 0.025(2) 0.025(2) 0.0139(19) -0.0034(16) -0.0011(17) -0.0028(18)
C9 0.031(3) 0.038(3) 0.016(2) -0.0036(19) 0.0032(19) 0.008(2)
C10 0.026(2) 0.041(3) 0.013(2) 0.0002(19) -0.0038(18) 0.009(2)
C11 0.024(2) 0.027(2) 0.024(2) -0.0048(18) 0.0023(17) 0.006(2)
C12 0.029(2) 0.035(3) 0.018(2) 0.0033(19) -0.0055(17) 0.005(2)
S2 0.0227(5) 0.0178(5) 0.0129(4) 0.0006(4) -0.0015(4) -0.0033(4)
O1 0.0212(15) 0.0216(14) 0.0269(16) -0.0036(14) 0.0030(14) -0.0044(12)
O2 0.055(2) 0.037(2) 0.0201(17) -0.0054(14) 0.0080(17) -0.0057(18)
O3 0.0226(16) 0.0240(16) 0.0282(17) 0.0034(14) -0.0080(13) -0.0050(13)
O4 0.0281(16) 0.0171(14) 0.0297(17) 0.0037(13) -0.0033(14) 0.0001(12)
O5 0.0198(15) 0.0257(15) 0.0222(15) -0.0036(14) -0.0006(14) -0.0013(12)
O6 0.118(6) 0.081(4) 0.133(6) -0.010(4) -0.009(5) 0.000(5)
O7 0.17(3) 0.038(16) 0.129(17) 0.003(11) -0.095(19) 0.040(14)
O7' 0.06(2) 0.021(18) 0.17(4) 0.02(2) -0.01(3) 0.049(15)
O8 0.17(5) 0.10(3) 0.11(3) 0.01(2) -0.05(3) -0.05(3)
O8' 0.15(4) 0.12(3) 0.20(3) -0.01(2) 0.01(3) 0.09(3)

loop_
_atom_type_symbol
_atom_type_description
_atom_type_scat_dispersion_real
_atom_type_scat_dispersion_imag
_atom_type_scat_source
C C 0.0033 0.0016 'International Tables Vol C Tables 4.2.6.8 and 6.1.1.4'
H H 0.0000 0.0000 'International Tables Vol C Tables 4.2.6.8 and 6.1.1.4'
N N 0.0061 0.0033 'International Tables Vol C Tables 4.2.6.8 and 6.1.1.4'
O O 0.0106 0.0060 'International Tables Vol C Tables 4.2.6.8 and 6.1.1.4'
S S 0.1246 0.1234 'International Tables Vol C Tables 4.2.6.8 and 6.1.1.4'
Cu Cu 0.3201 1.2651 'International Tables Vol C Tables 4.2.6.8 and 6.1.1.4'

loop_
_geom_angle_atom_site_label_1
_geom_angle_atom_site_label_2
_geom_angle_atom_site_label_3
_geom_angle
_geom_angle_site_symmetry_1
_geom_angle_site_symmetry_3
_geom_angle_publ_flag
O1 Cu1 O5 171.89(12) . . ?
O1 Cu1 N1 90.40(14) . . ?
O5 Cu1 N1 88.42(14) . . ?
O1 Cu1 N4 88.74(14) . 2_655 ?
O5 Cu1 N4 92.74(14) . 2_655 ?
N1 Cu1 N4 177.67(14) . 2_655 ?
O1 Cu1 O4 86.12(12) . 3_655 ?
O5 Cu1 O4 85.87(12) . 3_655 ?
N1 Cu1 O4 90.48(13) . 3_655 ?
N4 Cu1 O4 91.62(13) 2_655 3_655 ?
C6 S1 C7 86.9(2) . . ?
C5 N1 C1 117.9(4) . . ?
C5 N1 Cu1 121.1(3) . . ?
C1 N1 Cu1 120.8(3) . . ?
C6 N2 N3 112.6(4) . . ?
C7 N3 N2 112.1(4) . . ?
C10 N4 C11 117.7(3) . . ?
C10 N4 Cu1 124.0(3) . 2_654 ?
C11 N4 Cu1 118.0(3) . 2_654 ?
N1 C1 C2 122.5(4) . . ?
N1 C1 H1 118.8 . . ?
C2 C1 H1 118.8 . . ?
C1 C2 C3 119.3(4) . . ?
C1 C2 H2 120.3 . . ?
C3 C2 H2 120.3 . . ?
C2 C3 C4 117.8(4) . . ?
C2 C3 C6 120.8(4) . . ?
C4 C3 C6 121.4(4) . . ?
C5 C4 C3 119.4(4) . . ?
C5 C4 H4 120.3 . . ?
C3 C4 H4 120.3 . . ?
N1 C5 C4 122.9(4) . . ?
N1 C5 H5 118.5 . . ?
C4 C5 H5 118.5 . . ?
N2 C6 C3 122.4(4) . . ?
N2 C6 S1 114.3(3) . . ?
C3 C6 S1 123.3(4) . . ?
N3 C7 C8 122.2(4) . . ?
N3 C7 S1 114.0(3) . . ?
C8 C7 S1 123.8(4) . . ?
C9 C8 C12 118.2(4) . . ?
C9 C8 C7 120.0(4) . . ?
C12 C8 C7 121.7(4) . . ?
C10 C9 C8 119.4(4) . . ?
C10 C9 H9 120.3 . . ?
C8 C9 H9 120.3 . . ?
N4 C10 C9 123.2(4) . . ?
N4 C10 H10 118.4 . . ?
C9 C10 H10 118.4 . . ?
N4 C11 C12 121.9(4) . . ?
N4 C11 H11 119.0 . . ?
C12 C11 H11 119.0 . . ?
C8 C12 C11 119.4(4) . . ?
C8 C12 H12 120.3 . . ?
C11 C12 H12 120.3 . . ?
O2 S2 O3 110.6(2) . . ?
O2 S2 O4 112.8(2) . . ?
O3 S2 O4 110.0(2) . . ?
O2 S2 O1 109.3(2) . . ?
O3 S2 O1 105.5(2) . . ?
O4 S2 O1 108.31(18) . . ?
S2 O1 Cu1 131.76(19) . . ?
S2 O4 Cu1 130.66(19) . 3_645 ?

loop_
_geom_bond_atom_site_label_1
_geom_bond_atom_site_label_2
_geom_bond_distance
_geom_bond_site_symmetry_2
_geom_bond_publ_flag
Cu1 O1 1.978(3) . ?
Cu1 O5 1.982(3) . ?
Cu1 N1 2.020(3) . ?
Cu1 N4 2.038(3) 2_655 ?
Cu1 O4 2.396(3) 3_655 ?
S1 C6 1.712(5) . ?
S1 C7 1.718(4) . ?
N1 C5 1.340(6) . ?
N1 C1 1.348(6) . ?
N2 C6 1.298(6) . ?
N2 N3 1.369(6) . ?
N3 C7 1.306(6) . ?
N4 C10 1.341(6) . ?
N4 C11 1.352(6) . ?
N4 Cu1 2.038(3) 2_654 ?
C1 C2 1.390(6) . ?
C1 H1 0.9300 . ?
C2 C3 1.391(6) . ?
C2 H2 0.9300 . ?
C3 C4 1.392(6) . ?
C3 C6 1.478(6) . ?
C4 C5 1.382(6) . ?
C4 H4 0.9300 . ?
C5 H5 0.9300 . ?
C7 C8 1.479(6) . ?
C8 C9 1.380(7) . ?
C8 C12 1.386(7) . ?
C9 C10 1.375(6) . ?
C9 H9 0.9300 . ?
C10 H10 0.9300 . ?
C11 C12 1.391(6) . ?
C11 H11 0.9300 . ?
C12 H12 0.9300 . ?
S2 O2 1.461(4) . ?
S2 O3 1.477(3) . ?
S2 O4 1.481(3) . ?
S2 O1 1.511(3) . ?
O4 Cu1 2.396(3) 3_645 ?
O7 O7' 0.54(6) . ?
O8 O8' 0.96(5) . ?

loop_
_geom_torsion_atom_site_label_1
_geom_torsion_atom_site_label_2
_geom_torsion_atom_site_label_3
_geom_torsion_atom_site_label_4
_geom_torsion
_geom_torsion_site_symmetry_1
_geom_torsion_site_symmetry_2
_geom_torsion_site_symmetry_3
_geom_torsion_site_symmetry_4
_geom_torsion_publ_flag
O1 Cu1 N1 C5 -125.4(3) . . . . ?
O5 Cu1 N1 C5 62.6(3) . . . . ?
N4 Cu1 N1 C5 -57(4) 2_655 . . . ?
O4 Cu1 N1 C5 148.5(3) 3_655 . . . ?
O1 Cu1 N1 C1 49.2(3) . . . . ?
O5 Cu1 N1 C1 -122.8(3) . . . . ?
N4 Cu1 N1 C1 117(4) 2_655 . . . ?
O4 Cu1 N1 C1 -36.9(3) 3_655 . . . ?
C6 N2 N3 C7 1.2(7) . . . . ?
C5 N1 C1 C2 2.5(7) . . . . ?
Cu1 N1 C1 C2 -172.3(4) . . . . ?
N1 C1 C2 C3 0.4(7) . . . . ?
C1 C2 C3 C4 -2.8(7) . . . . ?
C1 C2 C3 C6 176.3(4) . . . . ?
C2 C3 C4 C5 2.3(7) . . . . ?
C6 C3 C4 C5 -176.8(5) . . . . ?
C1 N1 C5 C4 -3.0(7) . . . . ?
Cu1 N1 C5 C4 171.7(4) . . . . ?
C3 C4 C5 N1 0.6(8) . . . . ?
N3 N2 C6 C3 -179.5(4) . . . . ?
N3 N2 C6 S1 -1.4(6) . . . . ?
C2 C3 C6 N2 -4.3(7) . . . . ?
C4 C3 C6 N2 174.8(5) . . . . ?
C2 C3 C6 S1 177.8(4) . . . . ?
C4 C3 C6 S1 -3.1(6) . . . . ?
C7 S1 C6 N2 1.0(4) . . . . ?
C7 S1 C6 C3 179.0(4) . . . . ?
N2 N3 C7 C8 177.9(5) . . . . ?
N2 N3 C7 S1 -0.4(6) . . . . ?
C6 S1 C7 N3 -0.3(4) . . . . ?
C6 S1 C7 C8 -178.5(4) . . . . ?
N3 C7 C8 C9 5.1(8) . . . . ?
S1 C7 C8 C9 -176.8(4) . . . . ?
N3 C7 C8 C12 -174.8(5) . . . . ?
S1 C7 C8 C12 3.3(7) . . . . ?
C12 C8 C9 C10 4.2(7) . . . . ?
C7 C8 C9 C10 -175.7(5) . . . . ?
C11 N4 C10 C9 -0.4(7) . . . . ?
Cu1 N4 C10 C9 174.1(4) 2_654 . . . ?
C8 C9 C10 N4 -2.4(8) . . . . ?
C10 N4 C11 C12 1.2(7) . . . . ?
Cu1 N4 C11 C12 -173.6(4) 2_654 . . . ?
C9 C8 C12 C11 -3.4(7) . . . . ?
C7 C8 C12 C11 176.5(5) . . . . ?
N4 C11 C12 C8 0.8(7) . . . . ?
O2 S2 O1 Cu1 -49.3(3) . . . . ?
O3 S2 O1 Cu1 -168.3(2) . . . . ?
O4 S2 O1 Cu1 74.0(3) . . . . ?
O5 Cu1 O1 S2 151.3(8) . . . . ?
N1 Cu1 O1 S2 69.7(3) . . . . ?
N4 Cu1 O1 S2 -108.1(3) 2_655 . . . ?
O4 Cu1 O1 S2 160.2(3) 3_655 . . . ?
O2 S2 O4 Cu1 -95.2(3) . . . 3_645 ?
O3 S2 O4 Cu1 28.8(3) . . . 3_645 ?
O1 S2 O4 Cu1 143.7(2) . . . 3_645 ?
